data_7030027
loop_
_publ_author_name
'Aidoudi, Farida H.'
'Downie, Lewis J.'
'Morris, Russell E.'
'A de Vries, Mark'
'Lightfoot, Philip'

_publ_section_title
;
 A hybrid vanadium fluoride with structurally isolated S = 1 kagome
 layers.
;
_journal_issue 17
_journal_name_full 'Dalton transactions (Cambridge, England : 2003)'
_journal_page_first 6304
_journal_page_last 6307
_journal_paper_doi 10.1039/c4dt00452c
_journal_volume 43
_journal_year 2014
_chemical_formula_moiety 'F12 V3, C2 H8 N, 2(H4 N)'
_chemical_formula_sum 'C2 H16 F12 N3 V3'
_chemical_formula_weight 463.00
_chemical_name_systematic
; 
 ? 
;
_space_group_IT_number 11
_symmetry_cell_setting monoclinic
_symmetry_space_group_name_Hall '-P 2yb'
_symmetry_space_group_name_H-M 'P 1 21/m 1'
_atom_sites_solution_hydrogens geom
_atom_sites_solution_primary direct
_atom_sites_solution_secondary difmap
_audit_creation_method SHELXL-97
_cell_angle_alpha 90.00
_cell_angle_beta 94.550(7)
_cell_angle_gamma 90.00
_cell_formula_units_Z 2
_cell_length_a 6.932(5)
_cell_length_b 12.876(8)
_cell_length_c 7.444(5)
_cell_measurement_reflns_used 4001
_cell_measurement_temperature 100(2)
_cell_measurement_theta_max 69.300
_cell_measurement_theta_min 6.901
_cell_volume 662.3(8)
_computing_cell_refinement 'SAINT (Bruker, 2006)'
_computing_data_collection 'APEXII (Bruker, 2006)'
_computing_data_reduction 'SAINT (Bruker, 2006)'
_computing_molecular_graphics 'Bruker SHELXTL'
_computing_publication_material 'Bruker SHELXTL'
_computing_structure_refinement 'SHELXL-97 (Sheldrick, 1997)'
_computing_structure_solution 'SHELXS-97 (Sheldrick, 1997)'
_diffrn_ambient_temperature 100(2)
_diffrn_detector_area_resol_mean none
_diffrn_measured_fraction_theta_full 0.961
_diffrn_measured_fraction_theta_max 0.961
_diffrn_measurement_device_type 'Bruker AXS APEXII'
_diffrn_measurement_method 'omega scans'
_diffrn_radiation_monochromator 'Si (111) Crystal'
_diffrn_radiation_source '11.3.1 ALS. LBNL.CA'
_diffrn_radiation_type synchrotron
_diffrn_radiation_wavelength 0.77490
_diffrn_reflns_av_R_equivalents 0.2800
_diffrn_reflns_av_sigmaI/netI 0.1389
_diffrn_reflns_limit_h_max 10
_diffrn_reflns_limit_h_min -10
_diffrn_reflns_limit_k_max 18
_diffrn_reflns_limit_k_min -18
_diffrn_reflns_limit_l_max 10
_diffrn_reflns_limit_l_min -10
_diffrn_reflns_number 9941
_diffrn_reflns_theta_full 34.81
_diffrn_reflns_theta_max 34.81
_diffrn_reflns_theta_min 3.45
_diffrn_standards_decay_% none
_diffrn_standards_interval_count none
_diffrn_standards_interval_time none
_diffrn_standards_number none
_exptl_absorpt_coefficient_mu 2.797
_exptl_absorpt_correction_T_max 0.7468
_exptl_absorpt_correction_T_min 0.5366
_exptl_absorpt_correction_type multi-scan
_exptl_absorpt_process_details 'Jacobson, R. (1998) Private communication'
_exptl_crystal_colour Brown
_exptl_crystal_density_diffrn 2.322
_exptl_crystal_density_method 'not measured'
_exptl_crystal_description Plate
_exptl_crystal_F_000 452
_exptl_crystal_size_max 0.02
_exptl_crystal_size_mid 0.02
_exptl_crystal_size_min 0.01
_refine_diff_density_max 1.909
_refine_diff_density_min -2.027
_refine_diff_density_rms 0.524
_refine_ls_extinction_method none
_refine_ls_goodness_of_fit_ref 1.000
_refine_ls_hydrogen_treatment none
_refine_ls_matrix_type full
_refine_ls_number_parameters 115
_refine_ls_number_reflns 2218
_refine_ls_number_restraints 22
_refine_ls_restrained_S_all 1.022
_refine_ls_R_factor_all 0.0807
_refine_ls_R_factor_gt 0.0756
_refine_ls_shift/su_max 0.000
_refine_ls_shift/su_mean 0.000
_refine_ls_structure_factor_coef Fsqd
_refine_ls_weighting_details 'calc w=1/[\s^2^(Fo^2^)+(0.1206P)^2^+0.0000P] where P=(Fo^2^+2Fc^2^)/3'
_refine_ls_weighting_scheme calc
_refine_ls_wR_factor_gt 0.1911
_refine_ls_wR_factor_ref 0.1961
_reflns_number_gt 1871
_reflns_number_total 2218
_reflns_threshold_expression >2sigma(I)
_cod_data_source_file c4dt00452c2.cif
_cod_data_source_block DE-VF
_cod_original_sg_symbol_H-M 'P 21/m'
_cod_database_code 7030027

loop_
_symmetry_equiv_pos_as_xyz
'x, y, z'
'-x, y+1/2, -z'
'-x, -y, -z'
'x, -y-1/2, z'

loop_
_atom_site_label
_atom_site_type_symbol
_atom_site_fract_x
_atom_site_fract_y
_atom_site_fract_z
_atom_site_U_iso_or_equiv
_atom_site_adp_type
_atom_site_occupancy
_atom_site_symmetry_multiplicity
_atom_site_calc_flag
_atom_site_refinement_flags
V1 V 0.0000 0.0000 0.5000 0.0071(2) Uani 1 2 d SU
V2 V -0.03196(10) 0.2500 0.24381(8) 0.0069(2) Uani 1 2 d SU
V3 V 0.0000 0.0000 0.0000 0.0072(2) Uani 1 2 d S
F1 F 0.0621(3) -0.03567(15) 0.2578(2) 0.0126(4) Uani 1 1 d .
F2 F 0.2523(3) 0.05332(14) 0.5541(2) 0.0121(4) Uani 1 1 d .
F3 F -0.0844(3) 0.14019(14) 0.4179(2) 0.0113(4) Uani 1 1 d .
F4 F -0.2982(4) 0.2500 0.1673(4) 0.0137(5) Uani 1 2 d S
C1 C 0.4058(9) 0.2500 0.8357(7) 0.0338(14) Uani 1 2 d S
H1A H 0.4137 0.1892 0.9128 0.041 Uiso 0.50 1 calc PR
H1B H 0.4137 0.3108 0.9128 0.041 Uiso 0.50 1 calc PR
F5 F 0.0187(3) 0.14750(15) 0.0579(2) 0.0137(4) Uani 1 1 d .
N1 N 0.2157(6) 0.2500 0.7294(5) 0.0199(8) Uani 1 2 d S
H11A H 0.1214 0.2500 0.8038 0.030 Uiso 1 2 calc SR
H11B H 0.2058 0.1936 0.6602 0.030 Uiso 0.50 1 calc PR
H11C H 0.2058 0.3064 0.6602 0.030 Uiso 0.50 1 calc PR
F6 F 0.2277(4) 0.2500 0.3308(4) 0.0132(5) Uani 1 2 d S
F7 F 0.2648(3) 0.00069(15) -0.0321(3) 0.0162(5) Uani 1 1 d .
N2 N 0.4837(4) 0.0812(2) 0.2589(3) 0.0139(5) Uani 1 1 d D
C2 C 0.5748(9) 0.2500 0.7233(9) 0.0386(15) Uani 1 2 d S
H2A H 0.6926 0.2500 0.8003 0.058 Uiso 1 2 calc SR
H2B H 0.5702 0.3109 0.6486 0.058 Uiso 0.50 1 calc PR
H2C H 0.5702 0.1891 0.6486 0.058 Uiso 0.50 1 calc PR
H1 H 0.559(6) 0.034(3) 0.309(6) 0.046 Uiso 1 1 d D
H3 H 0.425(6) 0.055(3) 0.164(4) 0.046 Uiso 1 1 d D
H2 H 0.554(6) 0.133(2) 0.231(6) 0.046 Uiso 1 1 d D
H4 H 0.403(5) 0.100(3) 0.334(5) 0.046 Uiso 1 1 d D

loop_
_atom_site_aniso_label
_atom_site_aniso_U_11
_atom_site_aniso_U_22
_atom_site_aniso_U_33
_atom_site_aniso_U_23
_atom_site_aniso_U_13
_atom_site_aniso_U_12
V1 0.0107(4) 0.0091(4) 0.0011(3) 0.00088(18) -0.0028(3) -0.00034(19)
V2 0.0103(3) 0.0080(3) 0.0019(3) 0.000 -0.0031(2) 0.000
V3 0.0105(4) 0.0090(4) 0.0016(3) -0.00103(18) -0.0019(3) 0.0001(2)
F1 0.0206(9) 0.0148(9) 0.0020(7) 0.0004(6) -0.0020(6) 0.0034(7)
F2 0.0121(8) 0.0165(9) 0.0070(7) 0.0016(6) -0.0045(6) -0.0020(7)
F3 0.0166(9) 0.0108(8) 0.0061(7) 0.0030(6) -0.0010(6) 0.0013(6)
F4 0.0124(12) 0.0137(12) 0.0140(12) 0.000 -0.0066(9) 0.000
C1 0.029(3) 0.057(4) 0.013(2) 0.000 -0.011(2) 0.000
F5 0.0251(10) 0.0109(8) 0.0048(7) -0.0015(6) -0.0002(6) -0.0008(7)
N1 0.024(2) 0.0221(19) 0.0127(17) 0.000 -0.0015(15) 0.000
F6 0.0107(11) 0.0141(12) 0.0139(12) 0.000 -0.0044(9) 0.000
F7 0.0108(9) 0.0276(12) 0.0098(9) -0.0044(6) -0.0020(7) -0.0017(6)
N2 0.0147(12) 0.0172(14) 0.0094(11) -0.0015(8) -0.0010(9) -0.0003(9)
C2 0.026(3) 0.056(4) 0.032(3) 0.000 -0.010(2) 0.000

loop_
_atom_type_symbol
_atom_type_description
_atom_type_scat_dispersion_real
_atom_type_scat_dispersion_imag
_atom_type_scat_source
C C 0.0033 0.0016 'International Tables Vol C Tables 4.2.6.8 and 6.1.1.4'
H H 0.0000 0.0000 'International Tables Vol C Tables 4.2.6.8 and 6.1.1.4'
N N 0.0061 0.0033 'International Tables Vol C Tables 4.2.6.8 and 6.1.1.4'
F F 0.0171 0.0103 'International Tables Vol C Tables 4.2.6.8 and 6.1.1.4'
V V 0.3005 0.5294 'International Tables Vol C Tables 4.2.6.8 and 6.1.1.4'

loop_
_geom_angle_atom_site_label_1
_geom_angle_atom_site_label_2
_geom_angle_atom_site_label_3
_geom_angle
_geom_angle_site_symmetry_1
_geom_angle_site_symmetry_3
F2 V1 F2 180.0 . 3_556
F2 V1 F1 89.20(8) . 3_556
F2 V1 F1 90.80(8) 3_556 3_556
F2 V1 F1 90.81(8) . .
F2 V1 F1 89.19(8) 3_556 .
F1 V1 F1 180.0 3_556 .
F2 V1 F3 88.88(8) . .
F2 V1 F3 91.12(8) 3_556 .
F1 V1 F3 89.36(8) 3_556 .
F1 V1 F3 90.64(8) . .
F2 V1 F3 91.12(8) . 3_556
F2 V1 F3 88.88(8) 3_556 3_556
F1 V1 F3 90.64(8) 3_556 3_556
F1 V1 F3 89.36(8) . 3_556
F3 V1 F3 180.0 . 3_556
F6 V2 F4 177.23(11) . .
F6 V2 F5 91.33(9) . 4_565
F4 V2 F5 90.72(9) . 4_565
F6 V2 F5 91.33(9) . .
F4 V2 F5 90.72(9) . .
F5 V2 F5 84.45(12) 4_565 .
F6 V2 F3 89.72(8) . 4_565
F4 V2 F3 88.35(8) . 4_565
F5 V2 F3 91.94(9) 4_565 4_565
F5 V2 F3 176.27(7) . 4_565
F6 V2 F3 89.72(8) . .
F4 V2 F3 88.35(8) . .
F5 V2 F3 176.27(7) 4_565 .
F5 V2 F3 91.94(9) . .
F3 V2 F3 91.65(12) 4_565 .
F7 V3 F7 180.0 3 .
F7 V3 F5 88.57(8) 3 3
F7 V3 F5 91.43(8) . 3
F7 V3 F5 91.43(8) 3 .
F7 V3 F5 88.57(8) . .
F5 V3 F5 180.0 3 .
F7 V3 F1 90.87(8) 3 .
F7 V3 F1 89.13(9) . .
F5 V3 F1 89.66(8) 3 .
F5 V3 F1 90.34(8) . .
F7 V3 F1 89.13(8) 3 3
F7 V3 F1 90.87(9) . 3
F5 V3 F1 90.34(8) 3 3
F5 V3 F1 89.66(8) . 3
F1 V3 F1 180.0 . 3
V1 F1 V3 142.67(11) . .
V2 F3 V1 142.33(10) . .
N1 C1 C2 113.9(4) . .
N1 C1 H1A 108.8 . .
C2 C1 H1A 108.8 . .
N1 C1 H1B 108.8 . .
C2 C1 H1B 108.8 . .
H1A C1 H1B 107.7 . .
V3 F5 V2 142.95(10) . .
C1 N1 H11A 109.5 . .
C1 N1 H11B 109.5 . .
H11A N1 H11B 109.5 . .
C1 N1 H11C 109.5 . .
H11A N1 H11C 109.5 . .
H11B N1 H11C 109.5 . .
H1 N2 H3 109(3) . .
H1 N2 H2 108(2) . .
H3 N2 H2 110(2) . .
H1 N2 H4 108(2) . .
H3 N2 H4 111(3) . .
H2 N2 H4 110(3) . .
C1 C2 H2A 109.5 . .
C1 C2 H2B 109.5 . .
H2A C2 H2B 109.5 . .
C1 C2 H2C 109.5 . .
H2A C2 H2C 109.5 . .
H2B C2 H2C 109.5 . .

loop_
_geom_bond_atom_site_label_1
_geom_bond_atom_site_label_2
_geom_bond_distance
_geom_bond_site_symmetry_2
V1 F2 1.892(2) .
V1 F2 1.892(2) 3_556
V1 F1 1.941(2) 3_556
V1 F1 1.941(2) .
V1 F3 1.979(2) .
V1 F3 1.979(2) 3_556
V2 F6 1.864(3) .
V2 F4 1.888(3) .
V2 F5 1.964(2) 4_565
V2 F5 1.964(2) .
V2 F3 1.9713(19) 4_565
V2 F3 1.9714(19) .
V3 F7 1.870(2) 3
V3 F7 1.870(2) .
V3 F5 1.950(2) 3
V3 F5 1.950(2) .
V3 F1 1.987(2) .
V3 F1 1.987(2) 3
C1 N1 1.482(7) .
C1 C2 1.492(9) .
C1 H1A 0.9700 .
C1 H1B 0.9700 .
N1 H11A 0.8900 .
N1 H11B 0.8900 .
N1 H11C 0.8900 .
N2 H1 0.863(17) .
N2 H3 0.859(16) .
N2 H2 0.857(17) .
N2 H4 0.857(16) .
C2 H2A 0.9600 .
C2 H2B 0.9600 .
C2 H2C 0.9600 .
